data_2216999
loop_
_publ_author_name
'Swamy, M. T. '
'Narayana, B.'
'Yathirajan, H. S.'
'Sarojini, B. K.'
'Kubicki, Maciej'

_publ_section_title
;3-[(<i>Z</i>)-(4-Diethylamino-6-oxocyclohexa-2,4-dien-1-ylidene)methylamino]benzoic
 acid
;
_journal_coeditor_code CS2063
_journal_issue 1
_journal_name_full 'Acta Crystallographica Section E'
_journal_page_first o163
_journal_page_last o164
_journal_paper_doi 10.1107/S1600536807064446
_journal_volume 64
_journal_year 2008
_chemical_formula_iupac 'C18 H20 N2 O3'
_chemical_formula_moiety 'C18 H20 N2 O3'
_chemical_formula_sum 'C18 H20 N2 O3'
_chemical_formula_weight 312.36
_chemical_name_systematic
;
3-[(<i>Z</i>)-(4-Diethylamino-6-oxocyclohexa-2,4-dien-1-
ylidene)methylamino]benzoic acid
;
_space_group_IT_number 14
_symmetry_cell_setting monoclinic
_symmetry_space_group_name_Hall '-P 2yn'
_symmetry_space_group_name_H-M 'P 1 21/n 1'
_atom_sites_solution_hydrogens geom
_atom_sites_solution_primary direct
_atom_sites_solution_secondary difmap
_audit_creation_method SHELXL-97
_cell_angle_alpha 90.00
_cell_angle_beta 100.068(2)
_cell_angle_gamma 90.00
_cell_formula_units_Z 4
_cell_length_a 9.0904(13)
_cell_length_b 9.8993(9)
_cell_length_c 17.8208(19)
_cell_measurement_reflns_used 5056
_cell_measurement_temperature 295.0(10)
_cell_measurement_theta_max 24
_cell_measurement_theta_min 3
_cell_volume 1579.0(3)
_computing_cell_refinement
;
CrysAlis RED
(Oxford Diffraction, 2006)
;
_computing_data_collection
;
CrysAlisCCD
(Oxford Diffraction, 2006)
;
_computing_data_reduction
;
CrysAlis RED
(Oxford Diffraction, 2006)
;
_computing_molecular_graphics 'XP (Siemens, 1989)'
_computing_publication_material 'SHELXL97 (Sheldrick, 1997)'
_computing_structure_refinement 'SHELXL97 (Sheldrick, 1997)'
_computing_structure_solution 'SHELXS97 (Sheldrick, 1997)'
_diffrn_ambient_temperature 293(2)
_diffrn_detector_area_resol_mean 8.1929
_diffrn_measured_fraction_theta_full 0.994
_diffrn_measured_fraction_theta_max 0.920
_diffrn_measurement_device_type 'KUMA KM4CCD four-circle diffractometer'
_diffrn_measurement_method '\w scan'
_diffrn_radiation_monochromator graphite
_diffrn_radiation_source 'fine-focus sealed tube'
_diffrn_radiation_type MoK\a
_diffrn_radiation_wavelength 0.71073
_diffrn_reflns_av_R_equivalents 0.0201
_diffrn_reflns_av_sigmaI/netI 0.0190
_diffrn_reflns_limit_h_max 11
_diffrn_reflns_limit_h_min -11
_diffrn_reflns_limit_k_max 12
_diffrn_reflns_limit_k_min -12
_diffrn_reflns_limit_l_max 21
_diffrn_reflns_limit_l_min -23
_diffrn_reflns_number 12993
_diffrn_reflns_theta_full 25.00
_diffrn_reflns_theta_max 28.03
_diffrn_reflns_theta_min 2.36
_exptl_absorpt_coefficient_mu 0.090
_exptl_absorpt_correction_type none
_exptl_crystal_colour purple
_exptl_crystal_density_diffrn 1.314
_exptl_crystal_density_method 'not measured'
_exptl_crystal_description block
_exptl_crystal_F_000 664
_exptl_crystal_size_max 0.3
_exptl_crystal_size_mid 0.2
_exptl_crystal_size_min 0.2
_refine_diff_density_max 0.251
_refine_diff_density_min -0.168
_refine_ls_extinction_coef 0.0026(8)
_refine_ls_extinction_expression Fc^*^=kFc[1+0.001xFc^2^\l^3^/sin(2\q)]^-1/4^
_refine_ls_extinction_method SHELXL
_refine_ls_goodness_of_fit_ref 0.982
_refine_ls_hydrogen_treatment mixed
_refine_ls_matrix_type full
_refine_ls_number_parameters 283
_refine_ls_number_reflns 3514
_refine_ls_number_restraints 0
_refine_ls_restrained_S_all 0.982
_refine_ls_R_factor_all 0.0682
_refine_ls_R_factor_gt 0.0408
_refine_ls_shift/su_max 0.003
_refine_ls_shift/su_mean 0.001
_refine_ls_structure_factor_coef Fsqd
_refine_ls_weighting_details 'calc w=1/[\s^2^(Fo^2^)+(0.0630P)^2^+0.4649P] where P=(Fo^2^+2Fc^2^)/3'
_refine_ls_weighting_scheme calc
_refine_ls_wR_factor_gt 0.1047
_refine_ls_wR_factor_ref 0.1238
_reflns_number_gt 2464
_reflns_number_total 3514
_reflns_threshold_expression I>2\s(I)
_cod_data_source_file cs2063.cif
_cod_data_source_block I
_cod_original_sg_symbol_H-M 'P 21/n'
_cod_database_code 2216999

loop_
_symmetry_equiv_pos_as_xyz
'x, y, z'
'-x+1/2, y+1/2, -z+1/2'
'-x, -y, -z'
'x-1/2, -y-1/2, z-1/2'

loop_
_atom_site_type_symbol
_atom_site_label
_atom_site_fract_x
_atom_site_fract_y
_atom_site_fract_z
_atom_site_U_iso_or_equiv
_atom_site_adp_type
_atom_site_calc_flag
_atom_site_occupancy
C C1 1.03151(16) 0.06899(14) 1.12525(8) 0.0326(3) Uani d 1
C C1A 1.00497(17) -0.07858(14) 1.10991(8) 0.0353(3) Uani d 1
O O1A1 1.09883(14) -0.16365(11) 1.13287(7) 0.0535(3) Uani d 1
O O1A2 0.87299(13) -0.10532(11) 1.07198(7) 0.0509(3) Uani d 1
H H1A2 0.850(3) -0.211(3) 1.0667(14) 0.098(8) Uiso d 1
C C2 0.94453(17) 0.16506(14) 1.08096(8) 0.0330(3) Uani d 1
H H2 0.8663(17) 0.1354(16) 1.0377(9) 0.035(4) Uiso d 1
C C3 0.96859(17) 0.30147(14) 1.09759(8) 0.0347(3) Uani d 1
C C4 1.07595(18) 0.34076(15) 1.15860(9) 0.0401(4) Uani d 1
H H4 1.0907(18) 0.4382(18) 1.1696(9) 0.043(4) Uiso d 1
C C5 1.16149(19) 0.24488(17) 1.20297(9) 0.0432(4) Uani d 1
H H5 1.234(2) 0.2745(18) 1.2469(10) 0.050(5) Uiso d 1
C C6 1.14098(17) 0.10890(16) 1.18570(9) 0.0388(3) Uani d 1
H H6 1.2029(19) 0.0408(19) 1.2189(10) 0.048(5) Uiso d 1
N N7 0.88185(16) 0.40373(12) 1.05574(7) 0.0401(3) Uani d 1
H H7 0.887(2) 0.489(2) 1.0747(11) 0.065(6) Uiso d 1
C C8 0.78879(19) 0.39282(15) 0.99049(9) 0.0411(4) Uani d 1
H H8 0.7807(19) 0.3078(19) 0.9646(10) 0.051(5) Uiso d 1
C C9 0.70296(19) 0.49992(14) 0.95604(9) 0.0398(4) Uani d 1
C C10 0.71045(18) 0.63293(14) 0.99024(8) 0.0372(3) Uani d 1
O O10 0.80433(15) 0.65435(10) 1.05372(6) 0.0485(3) Uani d 1
C C11 0.62075(19) 0.73538(15) 0.95329(9) 0.0392(4) Uani d 1
H H11 0.6353(18) 0.8253(17) 0.9767(9) 0.041(4) Uiso d 1
C C12 0.53163(17) 0.71697(15) 0.88196(9) 0.0388(4) Uani d 1
C C13 0.5272(2) 0.58514(17) 0.84767(10) 0.0482(4) Uani d 1
H H13 0.466(2) 0.5678(18) 0.7969(11) 0.054(5) Uiso d 1
C C14 0.6085(2) 0.48282(16) 0.88451(10) 0.0482(4) Uani d 1
H H14 0.602(2) 0.392(2) 0.8607(10) 0.059(5) Uiso d 1
N N15 0.45111(16) 0.82021(13) 0.84509(8) 0.0449(3) Uani d 1
C C16 0.3912(2) 0.8173(2) 0.76261(10) 0.0495(4) Uani d 1
H H16A 0.457(2) 0.7599(18) 0.7356(10) 0.054(4) Uiso d 1
H H16B 0.394(2) 0.908(2) 0.7398(10) 0.054(4) Uiso d 1
C C17 0.2318(2) 0.7704(3) 0.74366(13) 0.0670(6) Uani d 1
H H17A 0.228(3) 0.675(3) 0.7658(15) 0.098(5) Uiso d 1
H H17B 0.200(3) 0.773(3) 0.6867(16) 0.098(5) Uiso d 1
H H17C 0.161(3) 0.833(3) 0.7715(15) 0.098(5) Uiso d 1
C C18 0.4280(2) 0.94628(17) 0.88460(10) 0.0442(4) Uani d 1
H H18A 0.4192(18) 0.9237(17) 0.9378(10) 0.045(3) Uiso d 1
H H18B 0.334(2) 0.9777(17) 0.8604(10) 0.045(3) Uiso d 1
C C19 0.5467(2) 1.05246(19) 0.88190(13) 0.0552(5) Uani d 1
H H19A 0.647(2) 1.021(2) 0.9066(12) 0.071(4) Uiso d 1
H H19B 0.523(2) 1.138(2) 0.9093(12) 0.071(4) Uiso d 1
H H19C 0.549(2) 1.075(2) 0.8283(13) 0.071(4) Uiso d 1

loop_
_atom_site_aniso_label
_atom_site_aniso_U_11
_atom_site_aniso_U_22
_atom_site_aniso_U_33
_atom_site_aniso_U_12
_atom_site_aniso_U_13
_atom_site_aniso_U_23
C1 0.0348(8) 0.0296(7) 0.0333(7) 0.0018(6) 0.0059(6) 0.0005(6)
C1A 0.0403(8) 0.0294(7) 0.0354(7) 0.0035(6) 0.0047(6) 0.0014(6)
O1A1 0.0530(7) 0.0334(6) 0.0680(8) 0.0117(5) -0.0068(6) 0.0036(5)
O1A2 0.0482(7) 0.0247(6) 0.0722(8) 0.0033(5) -0.0105(6) -0.0060(5)
C2 0.0366(8) 0.0272(7) 0.0338(7) -0.0008(6) 0.0021(6) -0.0013(5)
C3 0.0417(8) 0.0271(7) 0.0361(7) -0.0003(6) 0.0090(6) 0.0001(6)
C4 0.0453(9) 0.0298(8) 0.0445(9) -0.0059(6) 0.0061(7) -0.0067(6)
C5 0.0408(9) 0.0453(9) 0.0410(9) -0.0053(7) 0.0001(7) -0.0081(7)
C6 0.0365(8) 0.0386(8) 0.0395(8) 0.0031(7) 0.0017(6) 0.0005(6)
N7 0.0538(8) 0.0219(6) 0.0418(7) 0.0012(6) 0.0009(6) 0.0000(5)
C8 0.0562(10) 0.0224(7) 0.0436(8) -0.0012(7) 0.0053(7) -0.0022(6)
C9 0.0525(9) 0.0240(7) 0.0405(8) -0.0010(7) 0.0020(7) -0.0010(6)
C10 0.0470(9) 0.0256(7) 0.0371(8) -0.0022(6) 0.0022(7) -0.0021(6)
O10 0.0707(8) 0.0234(5) 0.0433(6) 0.0011(5) -0.0131(6) -0.0034(4)
C11 0.0502(9) 0.0243(7) 0.0407(8) 0.0022(6) 0.0009(7) -0.0047(6)
C12 0.0407(9) 0.0317(7) 0.0423(8) 0.0012(6) 0.0021(7) -0.0018(6)
C13 0.0555(11) 0.0379(9) 0.0449(9) -0.0005(8) -0.0087(8) -0.0082(7)
C14 0.0636(11) 0.0276(8) 0.0489(9) -0.0003(7) -0.0026(8) -0.0076(7)
N15 0.0495(8) 0.0375(7) 0.0436(7) 0.0080(6) -0.0031(6) -0.0014(6)
C16 0.0528(11) 0.0497(10) 0.0452(9) 0.0063(8) 0.0059(8) 0.0031(8)
C17 0.0530(12) 0.0885(17) 0.0554(12) 0.0000(11) -0.0018(10) -0.0032(11)
C18 0.0447(10) 0.0390(8) 0.0480(9) 0.0116(7) 0.0058(8) 0.0012(7)
C19 0.0618(12) 0.0410(10) 0.0636(12) 0.0016(9) 0.0128(10) -0.0003(9)

loop_
_atom_type_symbol
_atom_type_description
_atom_type_scat_dispersion_real
_atom_type_scat_dispersion_imag
_atom_type_scat_source
C C 0.0033 0.0016 'International Tables Vol C Tables 4.2.6.8 and 6.1.1.4'
H H 0.0000 0.0000 'International Tables Vol C Tables 4.2.6.8 and 6.1.1.4'
N N 0.0061 0.0033 'International Tables Vol C Tables 4.2.6.8 and 6.1.1.4'
O O 0.0106 0.0060 'International Tables Vol C Tables 4.2.6.8 and 6.1.1.4'

loop_
_geom_angle_atom_site_label_1
_geom_angle_atom_site_label_2
_geom_angle_atom_site_label_3
_geom_angle
C6 C1 C2 120.30(13)
C6 C1 C1A 119.30(13)
C2 C1 C1A 120.38(13)
O1A1 C1A O1A2 124.32(14)
O1A1 C1A C1 122.15(14)
O1A2 C1A C1 113.51(13)
C1A O1A2 H1A2 113.4(13)
C1 C2 C3 119.34(14)
C1 C2 H2 119.7(9)
C3 C2 H2 121.0(9)
C4 C3 C2 120.21(14)
C4 C3 N7 117.72(13)
C2 C3 N7 122.02(14)
C3 C4 C5 120.31(14)
C3 C4 H4 118.8(9)
C5 C4 H4 120.8(10)
C4 C5 C6 119.92(15)
C4 C5 H5 119.0(11)
C6 C5 H5 121.0(11)
C5 C6 C1 119.89(15)
C5 C6 H6 118.8(10)
C1 C6 H6 121.2(10)
C8 N7 C3 128.32(13)
C8 N7 H7 113.0(13)
C3 N7 H7 118.7(13)
N7 C8 C9 123.38(14)
N7 C8 H8 118.8(11)
C9 C8 H8 117.8(11)
C8 C9 C14 120.66(14)
C8 C9 C10 121.66(14)
C14 C9 C10 117.65(14)
O10 C10 C11 121.99(13)
O10 C10 C9 119.11(13)
C11 C10 C9 118.86(14)
C10 C11 C12 122.32(13)
C10 C11 H11 115.8(10)
C12 C11 H11 121.3(9)
N15 C12 C11 121.38(14)
N15 C12 C13 120.31(14)
C11 C12 C13 118.31(14)
C14 C13 C12 120.03(15)
C14 C13 H13 119.0(11)
C12 C13 H13 120.9(11)
C13 C14 C9 122.70(15)
C13 C14 H14 119.1(11)
C9 C14 H14 118.2(11)
C12 N15 C18 121.24(13)
C12 N15 C16 122.74(14)
C18 N15 C16 115.87(13)
N15 C16 C17 113.77(16)
N15 C16 H16A 110.0(10)
C17 C16 H16A 110.3(10)
N15 C16 H16B 111.0(11)
C17 C16 H16B 106.3(11)
H16A C16 H16B 105.0(15)
C16 C17 H17A 106.9(15)
C16 C17 H17B 108.2(15)
H17A C17 H17B 113(2)
C16 C17 H17C 110.5(14)
H17A C17 H17C 107(2)
H17B C17 H17C 112(2)
N15 C18 C19 114.44(15)
N15 C18 H18A 108.1(10)
C19 C18 H18A 111.4(10)
N15 C18 H18B 104.8(11)
C19 C18 H18B 110.6(11)
H18A C18 H18B 107.1(14)
C18 C19 H19A 111.7(13)
C18 C19 H19B 110.3(12)
H19A C19 H19B 107.8(18)
C18 C19 H19C 109.2(13)
H19A C19 H19C 109.2(17)
H19B C19 H19C 108.5(17)

loop_
_geom_bond_atom_site_label_1
_geom_bond_atom_site_label_2
_geom_bond_distance
C1 C6 1.390(2)
C1 C2 1.391(2)
C1 C1A 1.498(2)
C1A O1A1 1.2177(18)
C1A O1A2 1.2972(19)
O1A2 H1A2 1.07(3)
C2 C3 1.392(2)
C2 H2 0.998(16)
C3 C4 1.384(2)
C3 N7 1.4132(19)
C4 C5 1.384(2)
C4 H4 0.989(17)
C5 C6 1.386(2)
C5 H5 0.975(18)
C6 H6 1.002(18)
N7 C8 1.317(2)
N7 H7 0.91(2)
C8 C9 1.394(2)
C8 H8 0.956(19)
C9 C14 1.417(2)
C9 C10 1.448(2)
C10 O10 1.3097(18)
C10 C11 1.393(2)
C11 C12 1.395(2)
C11 H11 0.982(17)
C12 N15 1.3578(19)
C12 C13 1.439(2)
C13 C14 1.354(2)
C13 H13 0.991(18)
C14 H14 1.00(2)
N15 C18 1.466(2)
N15 C16 1.476(2)
C16 C17 1.503(3)
C16 H16A 1.004(19)
C16 H16B 0.990(19)
C17 H17A 1.03(3)
C17 H17B 1.01(3)
C17 H17C 1.07(3)
C18 C19 1.513(3)
C18 H18A 0.990(18)
C18 H18B 0.942(18)
C19 H19A 0.99(2)
C19 H19B 1.02(2)
C19 H19C 0.99(2)

loop_
_geom_hbond_atom_site_label_D
_geom_hbond_atom_site_label_H
_geom_hbond_atom_site_label_A
_geom_hbond_site_symmetry_A
_geom_hbond_distance_DH
_geom_hbond_distance_HA
_geom_hbond_distance_DA
_geom_hbond_angle_DHA
N7 H7 O10 . 0.91(2) 1.81(2) 2.578(2) 140(2)
O1A2 H1A2 O10 1_545 1.07(3) 1.40(3) 2.4670(10) 173(2)
C5 H5 O1A1 2_757 0.98(2) 2.48(2) 3.449(2) 174(2)
C8 H8 O1A1 3_757 0.96(2) 2.63(2) 3.436(2) 142.0(10)
C11 H11 O1A2 1_565 0.98(2) 2.60(2) 3.244(2) 124.0(10)
C16 H16A O1A1 4_565 1.00(2) 2.60(2) 3.570(2) 163.0(10)

loop_
_geom_torsion_atom_site_label_1
_geom_torsion_atom_site_label_2
_geom_torsion_atom_site_label_3
_geom_torsion_atom_site_label_4
_geom_torsion
C6 C1 C1A O1A1 -21.1(2)
C2 C1 C1A O1A1 160.84(14)
C6 C1 C1A O1A2 157.39(14)
C2 C1 C1A O1A2 -20.7(2)
C6 C1 C2 C3 0.2(2)
C1A C1 C2 C3 178.28(13)
C1 C2 C3 C4 -1.3(2)
C1 C2 C3 N7 -178.63(13)
C2 C3 C4 C5 0.8(2)
N7 C3 C4 C5 178.23(14)
C3 C4 C5 C6 0.8(2)
C4 C5 C6 C1 -1.9(2)
C2 C1 C6 C5 1.4(2)
C1A C1 C6 C5 -176.68(14)
C4 C3 N7 C8 170.02(16)
C2 C3 N7 C8 -12.6(3)
C3 N7 C8 C9 176.68(15)
N7 C8 C9 C14 177.89(16)
N7 C8 C9 C10 0.0(3)
C8 C9 C10 O10 2.6(2)
C14 C9 C10 O10 -175.35(15)
C8 C9 C10 C11 -179.40(15)
C14 C9 C10 C11 2.7(2)
O10 C10 C11 C12 173.43(15)
C9 C10 C11 C12 -4.5(2)
C10 C11 C12 N15 -176.43(16)
C10 C11 C12 C13 3.3(3)
N15 C12 C13 C14 179.57(17)
C11 C12 C13 C14 -0.1(3)
C12 C13 C14 C9 -1.6(3)
C8 C9 C14 C13 -177.61(18)
C10 C9 C14 C13 0.3(3)
C11 C12 N15 C18 -13.4(2)
C13 C12 N15 C18 166.90(16)
C11 C12 N15 C16 162.02(16)
C13 C12 N15 C16 -17.7(3)
C12 N15 C16 C17 95.6(2)
C18 N15 C16 C17 -88.7(2)
C12 N15 C18 C19 89.8(2)
C16 N15 C18 C19 -86.0(2)

loop_
_cod_related_entry_id
_cod_related_entry_database
_cod_related_entry_code
1 ChemSpider 30655408
